data_2241657
loop_
_publ_author_name
'Sehimi, Hiba'
'Ch\'erif, Ichraf'
'Zid, Mohamed Faouzi'

_publ_section_title
;
 Crystal structure and spectroscopic analysis of a new oxalate-bridged
 Mn^II^ compound: <i>catena</i>-poly[guanidinium
 [[aquachloridomanganese(II)]-\m~2~-oxalato-\k^4^<i>O</i>^1^,<i>O</i>^2^:<i>O</i>^1'^,<i>O</i>^2'^]
 monohydrate]
;
_journal_coeditor_code ZL2659
_journal_issue 5
_journal_name_full 'Acta Crystallographica Section E'
_journal_page_first 724
_journal_page_last 729
_journal_paper_doi 10.1107/S2056989016006605
_journal_volume 72
_journal_year 2016
_chemical_formula_iupac '(C1 H6 N3) [Mn (C2 O4) Cl1 (H2 O1)], H2 O1'
_chemical_formula_moiety 'C2 H2 Cl1 Mn1 O5 -, C1 H6 N3 +, H2 O1'
_chemical_formula_sum 'C3 H10 Cl Mn N3 O6'
_chemical_formula_weight 274.53
_chemical_name_systematic
'<i>catena</i>-Poly[guanidinium [[aquachloridomanganese(II)]-\m~2~-oxalato-\k^4^<i>O</i>^1^,<i>O</i>^2^:<i>O</i>^1'^,<i>O</i>^2'^] monohydrate]'
_space_group_crystal_system triclinic
_space_group_IT_number 2
_space_group_name_Hall '-P 1'
_space_group_name_H-M_alt 'P -1'
_symmetry_space_group_name_Hall '-P 1'
_symmetry_space_group_name_H-M 'P -1'
_atom_sites_solution_hydrogens geom
_atom_sites_solution_primary direct
_atom_sites_solution_secondary difmap
_audit_creation_method SHELXL-2014/7
_cell_angle_alpha 84.46(3)
_cell_angle_beta 78.15(4)
_cell_angle_gamma 88.57(6)
_cell_formula_units_Z 2
_cell_length_a 6.740(5)
_cell_length_b 7.514(7)
_cell_length_c 9.810(2)
_cell_measurement_reflns_used 25
_cell_measurement_temperature 298(2)
_cell_measurement_theta_max 15
_cell_measurement_theta_min 10
_cell_volume 484.0(6)
_computing_cell_refinement
;
CAD-4 EXPRESS (Duisenberg, 1992)
;
_computing_data_collection
;
CAD-4 EXPRESS (Duisenberg, 1992)
;
_computing_data_reduction
;
XCAD4 (Harms & Wocadlo, 1995)
;
_computing_molecular_graphics
;
DIAMOND (Brandenburg, 2006)
;
_computing_publication_material
;
WinGX (Farrugia, 2012) and publCIF (Westrip, 2010)
;
_computing_structure_refinement
;
SHELXL2014 (Sheldrick, 2015)
;
_computing_structure_solution
;
SHELXS97 (Sheldrick, 2008)
;
_diffrn_ambient_temperature 298(2)
_diffrn_measured_fraction_theta_full 1.000
_diffrn_measured_fraction_theta_max 1.000
_diffrn_measurement_device_type 'Enraf--Nonius CAD-4'
_diffrn_measurement_method \w/2\q
_diffrn_radiation_type MoK\a
_diffrn_radiation_wavelength 0.71073
_diffrn_reflns_av_R_equivalents 0.0164
_diffrn_reflns_limit_h_max 8
_diffrn_reflns_limit_h_min -8
_diffrn_reflns_limit_k_max 9
_diffrn_reflns_limit_k_min -9
_diffrn_reflns_limit_l_max 12
_diffrn_reflns_limit_l_min -12
_diffrn_reflns_number 4226
_diffrn_reflns_theta_full 25.242
_diffrn_reflns_theta_max 26.967
_diffrn_reflns_theta_min 2.131
_diffrn_standards_decay_% 1.4
_diffrn_standards_interval_count 120
_diffrn_standards_number 2
_exptl_absorpt_coefficient_mu 1.650
_exptl_absorpt_correction_T_max 0.7180
_exptl_absorpt_correction_T_min 0.5509
_exptl_absorpt_correction_type psi-scan
_exptl_absorpt_process_details
;
(North <i>et al.</i>, 1968)
;
_exptl_crystal_colour Colourless
_exptl_crystal_density_diffrn 1.884
_exptl_crystal_description Prism
_exptl_crystal_F_000 278
_exptl_crystal_size_max 0.50
_exptl_crystal_size_mid 0.43
_exptl_crystal_size_min 0.34
_refine_diff_density_max 0.393
_refine_diff_density_min -0.302
_refine_ls_extinction_method none
_refine_ls_goodness_of_fit_ref 1.100
_refine_ls_hydrogen_treatment noref
_refine_ls_matrix_type full
_refine_ls_number_parameters 155
_refine_ls_number_reflns 2114
_refine_ls_number_restraints 11
_refine_ls_restrained_S_all 1.098
_refine_ls_R_factor_all 0.0250
_refine_ls_R_factor_gt 0.0237
_refine_ls_shift/su_max 0.001
_refine_ls_shift/su_mean 0.000
_refine_ls_structure_factor_coef Fsqd
_refine_ls_weighting_details 'w=1/[\s^2^(Fo^2^)+(0.0340P)^2^+0.1929P] where P=(Fo^2^+2Fc^2^)/3'
_refine_ls_weighting_scheme calc
_refine_ls_wR_factor_gt 0.0639
_refine_ls_wR_factor_ref 0.0647
_reflns_number_gt 2018
_reflns_number_total 2114
_reflns_threshold_expression 'I > 2\s(I)'
_cod_data_source_file zl2659sup1.cif
_cod_data_source_block I
_cod_database_code 2241657
_shelx_space_group_comment
;
The symmetry employed for this shelxl refinement is uniquely defined
by the following loop, which should always be used as a source of
symmetry information in preference to the above space-group names.
They are only intended as comments.
;

loop_
_space_group_symop_operation_xyz
'x, y, z'
'-x, -y, -z'

loop_
_atom_site_type_symbol
_atom_site_label
_atom_site_fract_x
_atom_site_fract_y
_atom_site_fract_z
_atom_site_U_iso_or_equiv
_atom_site_adp_type
_atom_site_calc_flag
_atom_site_occupancy
_atom_site_disorder_assembly
_atom_site_disorder_group
Mn Mn1 0.72543(3) 0.49656(3) 0.22092(2) 0.02231(9) Uani d 1 . .
Cl Cl1 1.03175(7) 0.65970(6) 0.23354(5) 0.03534(12) Uani d 1 . .
N N2 0.1713(2) 0.28093(18) 0.43164(16) 0.0312(3) Uani d 1 . .
H H2B 0.1064 0.3297 0.5036 0.037 Uiso calc 1 . .
H H2A 0.1950 0.3411 0.3509 0.037 Uiso calc 1 . .
O O4 0.47159(18) 0.36133(16) 0.15474(12) 0.0285(2) Uani d 1 . .
O O2 0.50953(17) 0.66001(14) 0.35754(11) 0.0247(2) Uani d 1 . .
N N1 0.3354(3) 0.03734(19) 0.33501(16) 0.0351(3) Uani d 1 . .
H H1A 0.3768 -0.0715 0.3441 0.042 Uiso calc 1 . .
H H1B 0.3592 0.0972 0.2542 0.042 Uiso calc 1 . .
O O3 0.69372(19) 0.63896(16) 0.02047(12) 0.0286(2) Uani d 1 . .
O O1 0.66931(18) 0.34160(15) 0.42455(11) 0.0268(2) Uani d 1 . .
O OW1 0.9107(2) 0.26878(18) 0.14629(14) 0.0367(3) Uani d 1 . .
H HW1 0.854(3) 0.189(3) 0.112(2) 0.055 Uiso d 1 . .
H HW2 1.027(2) 0.290(3) 0.100(2) 0.055 Uiso d 1 . .
C C1 0.4541(2) 0.59228(18) 0.48007(15) 0.0198(3) Uani d 1 . .
N N3 0.1977(2) 0.02218(19) 0.56968(16) 0.0326(3) Uani d 1 . .
H H3A 0.2386 -0.0867 0.5796 0.039 Uiso calc 1 . .
H H3B 0.1323 0.0721 0.6409 0.039 Uiso calc 1 . .
C C2 0.4359(2) 0.41972(19) 0.03918(15) 0.0221(3) Uani d 1 . .
C C3 0.2351(2) 0.1125(2) 0.44522(17) 0.0253(3) Uani d 1 . .
O OW2 0.7198(6) 1.0392(5) 0.0066(7) 0.0831(13) Uani d 0.816(13) A 1
H HW3 0.719(8) 0.9263(18) 0.025(5) 0.125 Uiso d 0.816(13) A 1
H HW4 0.793(7) 1.067(6) -0.074(3) 0.125 Uiso d 0.816(13) A 1
O OW2B 0.712(2) 0.9962(16) 0.089(2) 0.061(5) Uani d 0.184(13) A 2
H HW5 0.637(17) 0.955(12) 0.039(9) 0.091 Uiso d 0.184(13) A 2
H HW6 0.79(2) 0.912(12) 0.115(14) 0.091 Uiso d 0.184(13) A 2

loop_
_atom_site_aniso_label
_atom_site_aniso_U_11
_atom_site_aniso_U_22
_atom_site_aniso_U_33
_atom_site_aniso_U_12
_atom_site_aniso_U_13
_atom_site_aniso_U_23
Mn1 0.02388(14) 0.02454(14) 0.01771(13) -0.00049(9) -0.00325(9) 0.00002(9)
Cl1 0.0292(2) 0.0383(2) 0.0387(2) -0.00641(17) -0.00517(17) -0.00671(17)
N2 0.0365(8) 0.0223(6) 0.0341(7) 0.0016(6) -0.0084(6) 0.0032(5)
O4 0.0324(6) 0.0304(6) 0.0219(5) -0.0077(5) -0.0073(5) 0.0071(4)
O2 0.0291(6) 0.0231(5) 0.0197(5) 0.0029(4) -0.0024(4) 0.0026(4)
N1 0.0438(9) 0.0241(7) 0.0340(8) 0.0004(6) -0.0024(7) 0.0019(6)
O3 0.0299(6) 0.0319(6) 0.0242(5) -0.0109(5) -0.0080(5) 0.0039(4)
O1 0.0327(6) 0.0224(5) 0.0217(5) 0.0075(4) 0.0008(4) 0.0007(4)
OW1 0.0333(7) 0.0356(7) 0.0377(7) 0.0004(5) 0.0032(6) -0.0080(5)
C1 0.0211(7) 0.0174(7) 0.0208(7) -0.0008(5) -0.0048(5) 0.0000(5)
N3 0.0401(8) 0.0230(7) 0.0332(7) 0.0021(6) -0.0074(6) 0.0036(6)
C2 0.0231(7) 0.0222(7) 0.0194(7) -0.0006(6) -0.0015(6) 0.0000(5)
C3 0.0244(7) 0.0202(7) 0.0326(8) -0.0043(6) -0.0101(6) 0.0019(6)
OW2 0.123(3) 0.0459(16) 0.076(3) -0.0154(15) -0.002(2) -0.0180(19)
OW2B 0.078(8) 0.031(5) 0.067(11) -0.012(5) 0.009(6) -0.020(6)

loop_
_atom_type_symbol
_atom_type_description
_atom_type_scat_dispersion_real
_atom_type_scat_dispersion_imag
_atom_type_scat_source
C C 0.0033 0.0016 'International Tables Vol C Tables 4.2.6.8 and 6.1.1.4'
H H 0.0000 0.0000 'International Tables Vol C Tables 4.2.6.8 and 6.1.1.4'
N N 0.0061 0.0033 'International Tables Vol C Tables 4.2.6.8 and 6.1.1.4'
O O 0.0106 0.0060 'International Tables Vol C Tables 4.2.6.8 and 6.1.1.4'
Cl Cl 0.1484 0.1585 'International Tables Vol C Tables 4.2.6.8 and 6.1.1.4'
Mn Mn 0.3368 0.7283 'International Tables Vol C Tables 4.2.6.8 and 6.1.1.4'

loop_
_geom_angle_atom_site_label_1
_geom_angle_atom_site_label_2
_geom_angle_atom_site_label_3
_geom_angle_site_symmetry_1
_geom_angle_site_symmetry_3
_geom_angle
O1 Mn1 OW1 . . 85.68(7)
O1 Mn1 O3 . . 164.34(5)
OW1 Mn1 O3 . . 100.06(7)
O1 Mn1 O2 . . 75.35(7)
OW1 Mn1 O2 . . 160.68(5)
O3 Mn1 O2 . . 97.39(6)
O1 Mn1 O4 . . 92.12(7)
OW1 Mn1 O4 . . 85.45(8)
O3 Mn1 O4 . . 73.99(6)
O2 Mn1 O4 . . 91.49(7)
O1 Mn1 Cl1 . . 100.46(6)
OW1 Mn1 Cl1 . . 90.50(7)
O3 Mn1 Cl1 . . 94.08(6)
O2 Mn1 Cl1 . . 96.47(7)
O4 Mn1 Cl1 . . 166.46(3)
C3 N2 H2B . . 120.0
C3 N2 H2A . . 120.0
H2B N2 H2A . . 120.0
C2 O4 Mn1 . . 115.50(11)
C1 O2 Mn1 . . 114.82(10)
C3 N1 H1A . . 120.0
C3 N1 H1B . . 120.0
H1A N1 H1B . . 120.0
C2 O3 Mn1 2_665 . 116.88(11)
C1 O1 Mn1 2_666 . 116.15(10)
Mn1 OW1 HW1 . . 117.6(17)
Mn1 OW1 HW2 . . 117.3(17)
HW1 OW1 HW2 . . 111.4(15)
O2 C1 O1 . 2_666 126.35(14)
O2 C1 C1 . 2_666 117.50(16)
O1 C1 C1 2_666 2_666 116.15(16)
C3 N3 H3A . . 120.0
C3 N3 H3B . . 120.0
H3A N3 H3B . . 120.0
O4 C2 O3 . 2_665 126.48(15)
O4 C2 C2 . 2_665 116.80(17)
O3 C2 C2 2_665 2_665 116.73(16)
N3 C3 N1 . . 120.57(16)
N3 C3 N2 . . 119.27(16)
N1 C3 N2 . . 120.16(16)
HW3 OW2 HW4 . . 109.7(17)
HW5 OW2B HW6 . . 108.7(18)

loop_
_geom_bond_atom_site_label_1
_geom_bond_atom_site_label_2
_geom_bond_site_symmetry_2
_geom_bond_distance
Mn1 O1 . 2.1798(14)
Mn1 OW1 . 2.187(2)
Mn1 O3 . 2.1936(13)
Mn1 O2 . 2.2024(18)
Mn1 O4 . 2.2476(19)
Mn1 Cl1 . 2.4581(19)
N2 C3 . 1.329(2)
N2 H2B . 0.8600
N2 H2A . 0.8600
O4 C2 . 1.2434(19)
O2 C1 . 1.2451(19)
N1 C3 . 1.321(2)
N1 H1A . 0.8600
N1 H1B . 0.8600
O3 C2 2_665 1.257(2)
O1 C1 2_666 1.251(2)
OW1 HW1 . 0.846(9)
OW1 HW2 . 0.835(9)
C1 O1 2_666 1.251(2)
C1 C1 2_666 1.552(3)
N3 C3 . 1.318(2)
N3 H3A . 0.8600
N3 H3B . 0.8600
C2 O3 2_665 1.257(2)
C2 C2 2_665 1.547(3)
OW2 HW3 . 0.850(10)
OW2 HW4 . 0.849(10)
OW2B HW5 . 0.851(10)
OW2B HW6 . 0.856(10)

loop_
_geom_hbond_atom_site_label_D
_geom_hbond_atom_site_label_H
_geom_hbond_atom_site_label_A
_geom_hbond_site_symmetry_D
_geom_hbond_site_symmetry_H
_geom_hbond_site_symmetry_A
_geom_hbond_distance_DH
_geom_hbond_distance_HA
_geom_hbond_distance_DA
_geom_hbond_angle_DHA
_geom_hbond_publ_flag
N1 H1A O2 1_555 1_555 1_545 0.86 2.19 3.047(3) 174.8 y
N1 H1B O4 1_555 1_555 1_555 0.86 2.20 2.917(3) 140.1 y
N2 H2A Cl1 1_555 1_555 1_455 0.86 2.85 3.509(3) 134.7 y
N2 H2B Cl1 1_555 1_555 2_666 0.86 2.56 3.357(2) 153.8 y
N2 H2A O4 1_555 1_555 1_555 0.86 2.38 3.054(3) 135.0 y
N3 H3A O1 1_555 1_555 2_656 0.86 2.00 2.854(3) 172.1 y
N3 H3B Cl1 1_555 1_555 2_666 0.86 2.57 3.363(3) 153.7 y
OW1 HW1 OW2 1_555 1_555 1_545 0.846(9) 1.958(11) 2.793(4) 170(3) y
OW1 HW1 OW2B 1_555 1_555 1_545 0.846(9) 1.818(15) 2.643(11) 165(3) y
OW1 HW2 O3 1_555 1_555 2_765 0.835(9) 2.056(10) 2.890(3) 176(3) y
OW2 HW3 O3 1_555 1_555 1_555 0.850(10) 2.175(19) 3.005(5) 165(5) y
OW2 HW4 Cl1 1_555 1_555 2_775 0.849(10) 2.61(3) 3.319(6) 142(4) y
OW2B HW5 O3 1_555 1_555 1_555 0.851(10) 2.42(11) 2.840(10) 112(9) y
OW2B HW6 Cl1 1_555 1_555 1_555 0.856(10) 2.807(10) 3.656(18) 172(11) y

_cod_database_fobs_code 2241657
